data_4349476
loop_
_publ_author_name
'Baca, S. G.'
'van Leusen, J.'
'Speldrich, M.'
'K\"ogerler, P.'

_publ_section_title
;
 Understanding the magnetism of {Fe2Ln} dimers, step-by-step
;
_journal_issue 8
_journal_name_full 'Inorganic Chemistry Frontiers'
_journal_page_first 1071
_journal_paper_doi 10.1039/C6QI00095A
_journal_volume 3
_journal_year 2016
_chemical_formula_sum 'C58 H124 Eu2 Fe4 N12 O27'
_chemical_formula_weight 1949.01
_space_group_IT_number 2
_space_group_name_Hall '-P 1'
_space_group_name_H-M_alt 'P -1'
_symmetry_cell_setting triclinic
_symmetry_space_group_name_H-M 'P -1'
_atom_sites_solution_hydrogens geom
_atom_sites_solution_primary direct
_atom_sites_solution_secondary difmap
_audit_creation_method SHELXL-97
_audit_update_record
;
2013-11-17 deposited with the CCDC.
2016-06-13 downloaded from the CCDC.
;
_cell_angle_alpha 88.379(2)
_cell_angle_beta 89.398(2)
_cell_angle_gamma 82.993(2)
_cell_formula_units_Z 2
_cell_length_a 15.269(2)
_cell_length_b 16.216(2)
_cell_length_c 16.655(2)
_cell_measurement_reflns_used 4551
_cell_measurement_temperature 100(2)
_cell_measurement_theta_max 27.12
_cell_measurement_theta_min 2.32
_cell_volume 4091.3(9)
_computing_cell_refinement 'Bruker SAINT'
_computing_data_collection 'Bruker APEX2'
_computing_data_reduction 'Bruker SAINT'
_computing_molecular_graphics 'Bruker SHELXTL'
_computing_publication_material 'Bruker SHELXTL'
_computing_structure_refinement 'SHELXL-97 (Sheldrick, 2008)'
_computing_structure_solution 'SHELXS-97 (Sheldrick, 2008)'
_diffrn_ambient_temperature 100(2)
_diffrn_measured_fraction_theta_full 0.968
_diffrn_measured_fraction_theta_max 0.968
_diffrn_measurement_device_type 'Bruker APEX-II CCD'
_diffrn_measurement_method '\f and \w scans'
_diffrn_radiation_monochromator graphite
_diffrn_radiation_source 'fine-focus sealed tube'
_diffrn_radiation_type MoK\a
_diffrn_radiation_wavelength 0.71073
_diffrn_reflns_av_R_equivalents 0.0681
_diffrn_reflns_av_unetI/netI 0.0786
_diffrn_reflns_limit_h_max 19
_diffrn_reflns_limit_h_min -19
_diffrn_reflns_limit_k_max 20
_diffrn_reflns_limit_k_min -20
_diffrn_reflns_limit_l_max 21
_diffrn_reflns_limit_l_min 0
_diffrn_reflns_number 32597
_diffrn_reflns_theta_full 27.15
_diffrn_reflns_theta_max 27.15
_diffrn_reflns_theta_min 1.27
_exptl_absorpt_coefficient_mu 2.279
_exptl_absorpt_correction_T_max 0.6108
_exptl_absorpt_correction_T_min 0.5113
_exptl_absorpt_correction_type multi-scan
_exptl_absorpt_process_details twinabs
_exptl_crystal_colour brown
_exptl_crystal_density_diffrn 1.582
_exptl_crystal_density_method 'not measured'
_exptl_crystal_description block
_exptl_crystal_F_000 2004
_exptl_crystal_size_max 0.34
_exptl_crystal_size_mid 0.31
_exptl_crystal_size_min 0.24
_refine_diff_density_max 2.124
_refine_diff_density_min -1.790
_refine_diff_density_rms 0.162
_refine_ls_extinction_method none
_refine_ls_goodness_of_fit_ref 1.027
_refine_ls_hydrogen_treatment constr
_refine_ls_matrix_type full
_refine_ls_number_parameters 947
_refine_ls_number_reflns 17568
_refine_ls_number_restraints 474
_refine_ls_restrained_S_all 1.040
_refine_ls_R_factor_all 0.0579
_refine_ls_R_factor_gt 0.0474
_refine_ls_shift/su_max 0.002
_refine_ls_shift/su_mean 0.000
_refine_ls_structure_factor_coef Fsqd
_refine_ls_weighting_details 'calc w=1/[\s^2^(Fo^2^)+(0.0592P)^2^+0.0000P] where P=(Fo^2^+2Fc^2^)/3'
_refine_ls_weighting_scheme calc
_refine_ls_wR_factor_gt 0.1124
_refine_ls_wR_factor_ref 0.1170
_reflns_number_gt 15112
_reflns_number_total 17568
_reflns_threshold_expression >2sigma(I)
_cod_data_source_file c6qi00095a2.cif
_cod_data_source_block sb560twi5
_cod_depositor_comments
;
The following automatic conversions were performed:

data item '_symmetry_cell_setting' value 'Triclinic' was changed to
'triclinic' in accordance with the
/home/saulius/struct/COD-crude-data/automatic-downloads/DataCite-retrospective/RSC/depositions/lib/dictionaries/cif_core.dic
dictionary named 'cif_core.dic' version 2.4.2 last updated on
2011-04-26.

Automatic conversion script
Id: cif_fix_values 6909 2019-04-08 15:41:33Z antanas 
;
_cod_original_sg_symbol_H-M P-1
_cod_database_code 4349476

loop_
_symmetry_equiv_pos_as_xyz
'x, y, z'
'-x, -y, -z'

loop_
_atom_site_label
_atom_site_type_symbol
_atom_site_fract_x
_atom_site_fract_y
_atom_site_fract_z
_atom_site_U_iso_or_equiv
_atom_site_adp_type
_atom_site_occupancy
_atom_site_symmetry_multiplicity
_atom_site_calc_flag
_atom_site_refinement_flags
Eu1 Eu 0.77385(2) 0.620483(19) 0.287089(19) 0.00869(8) Uani 1 1 d .
Eu2 Eu 0.69137(2) 0.867925(19) 0.295033(19) 0.00908(8) Uani 1 1 d .
Fe1 Fe 0.57232(6) 0.71129(6) 0.21233(6) 0.00870(19) Uani 1 1 d .
Fe2 Fe 0.47231(6) 0.89418(6) 0.22935(5) 0.00925(19) Uani 1 1 d .
Fe3 Fe 0.89205(6) 0.78628(6) 0.21221(6) 0.00875(19) Uani 1 1 d .
Fe4 Fe 0.99465(6) 0.60338(6) 0.22159(5) 0.0103(2) Uani 1 1 d .
C1 C 0.5673(5) 0.5502(4) 0.2916(5) 0.0215(7) Uani 1 1 d U
C2 C 0.5180(5) 0.4797(5) 0.3212(5) 0.0298(9) Uani 1 1 d U
C3 C 0.4246(5) 0.5103(5) 0.3406(6) 0.0389(14) Uani 1 1 d U
H3A H 0.3956 0.5365 0.2926 0.058 Uiso 1 1 calc R
H3B H 0.4228 0.5511 0.3831 0.058 Uiso 1 1 calc R
H3C H 0.3939 0.4635 0.3591 0.058 Uiso 1 1 calc R
C4 C 0.5204(6) 0.4218(5) 0.2512(6) 0.0447(15) Uani 1 1 d U
H4A H 0.5071 0.4543 0.2014 0.067 Uiso 1 1 calc R
H4B H 0.4763 0.3831 0.2599 0.067 Uiso 1 1 calc R
H4C H 0.5792 0.3903 0.2470 0.067 Uiso 1 1 calc R
C5 C 0.5646(6) 0.4346(6) 0.3905(6) 0.0495(16) Uani 1 1 d U
H5A H 0.5292 0.3926 0.4123 0.074 Uiso 1 1 calc R
H5B H 0.5733 0.4741 0.4323 0.074 Uiso 1 1 calc R
H5C H 0.6221 0.4074 0.3726 0.074 Uiso 1 1 calc R
C6 C 0.8897(5) 0.4595(4) 0.1993(4) 0.0180(7) Uani 1 1 d U
C7 C 0.8883(5) 0.3684(4) 0.1814(4) 0.0213(8) Uani 1 1 d U
C8 C 0.8418(6) 0.3632(5) 0.1032(5) 0.0357(14) Uani 1 1 d U
H8A H 0.8331 0.3053 0.0942 0.054 Uiso 1 1 calc R
H8B H 0.8776 0.3834 0.0593 0.054 Uiso 1 1 calc R
H8C H 0.7844 0.3975 0.1049 0.054 Uiso 1 1 calc R
C9 C 0.8358(6) 0.3316(5) 0.2544(5) 0.0343(14) Uani 1 1 d U
H9A H 0.8774 0.2974 0.2897 0.051 Uiso 1 1 calc R
H9B H 0.7929 0.2974 0.2336 0.051 Uiso 1 1 calc R
H9C H 0.8048 0.3774 0.2847 0.051 Uiso 1 1 calc R
C10 C 0.9793(5) 0.3202(4) 0.1797(5) 0.0221(12) Uani 1 1 d U
H10A H 1.0057 0.3198 0.2331 0.033 Uiso 1 1 calc R
H10B H 1.0163 0.3465 0.1406 0.033 Uiso 1 1 calc R
H10C H 0.9750 0.2630 0.1642 0.033 Uiso 1 1 calc R
C13 C 0.5788(4) 1.0379(4) 0.2086(4) 0.0153(7) Uani 1 1 d U
C14 C 0.5822(5) 1.1315(4) 0.1931(4) 0.0177(8) Uani 1 1 d U
C15 C 0.6363(5) 1.1389(5) 0.1165(5) 0.0262(12) Uani 1 1 d U
H15A H 0.6046 1.1198 0.0711 0.039 Uiso 1 1 calc R
H15B H 0.6934 1.1047 0.1223 0.039 Uiso 1 1 calc R
H15C H 0.6457 1.1971 0.1069 0.039 Uiso 1 1 calc R
C16 C 0.6279(5) 1.1656(5) 0.2637(5) 0.0287(13) Uani 1 1 d U
H16A H 0.6407 1.2221 0.2502 0.043 Uiso 1 1 calc R
H16B H 0.6832 1.1300 0.2752 0.043 Uiso 1 1 calc R
H16C H 0.5893 1.1665 0.3111 0.043 Uiso 1 1 calc R
C17 C 0.4898(4) 1.1779(4) 0.1844(4) 0.0178(11) Uani 1 1 d U
H17A H 0.4592 1.1542 0.1408 0.027 Uiso 1 1 calc R
H17B H 0.4938 1.2368 0.1721 0.027 Uiso 1 1 calc R
H17C H 0.4569 1.1725 0.2348 0.027 Uiso 1 1 calc R
C18 C 0.8970(4) 0.9381(4) 0.3002(4) 0.0159(7) Uani 1 1 d U
C19 C 0.9457(5) 1.0088(4) 0.3289(5) 0.0206(8) Uani 1 1 d U
C20 C 1.0421(5) 0.9793(5) 0.3437(5) 0.0284(13) Uani 1 1 d U
H20A H 1.0720 1.0262 0.3599 0.043 Uiso 1 1 calc R
H20B H 1.0694 0.9564 0.2943 0.043 Uiso 1 1 calc R
H20C H 1.0473 0.9363 0.3864 0.043 Uiso 1 1 calc R
C21 C 0.9341(6) 1.0764(5) 0.2657(5) 0.0321(13) Uani 1 1 d U
H21A H 0.8712 1.0964 0.2601 0.048 Uiso 1 1 calc R
H21B H 0.9574 1.0548 0.2144 0.048 Uiso 1 1 calc R
H21C H 0.9660 1.1223 0.2811 0.048 Uiso 1 1 calc R
C22 C 0.9043(5) 1.0404(5) 0.4098(5) 0.0290(13) Uani 1 1 d U
H22A H 0.8410 1.0574 0.4027 0.044 Uiso 1 1 calc R
H22B H 0.9328 1.0879 0.4268 0.044 Uiso 1 1 calc R
H22C H 0.9131 0.9956 0.4508 0.044 Uiso 1 1 calc R
C25 C 0.6274(4) 0.6606(4) 0.0445(4) 0.0134(10) Uani 1 1 d U
H25A H 0.6126 0.6287 -0.0022 0.016 Uiso 1 1 calc R
H25B H 0.6667 0.7016 0.0258 0.016 Uiso 1 1 calc R
C26 C 0.6732(4) 0.6032(4) 0.1065(4) 0.0127(9) Uani 1 1 d U
H26A H 0.6369 0.5586 0.1218 0.015 Uiso 1 1 calc R
H26B H 0.7309 0.5774 0.0858 0.015 Uiso 1 1 calc R
C27 C 0.5322(4) 0.7936(4) 0.0512(4) 0.0134(10) Uani 1 1 d U
H27A H 0.4704 0.8175 0.0612 0.016 Uiso 1 1 calc R
H27B H 0.5435 0.7966 -0.0073 0.016 Uiso 1 1 calc R
C28 C 0.5943(4) 0.8437(4) 0.0943(4) 0.0126(9) Uani 1 1 d U
H28A H 0.6560 0.8247 0.0787 0.015 Uiso 1 1 calc R
H28B H 0.5812 0.9032 0.0784 0.015 Uiso 1 1 calc R
C29 C 0.4695(5) 0.6606(5) 0.0573(4) 0.0229(11) Uani 1 1 d U
H29A H 0.4866 0.6002 0.0668 0.028 Uiso 1 1 calc R
H29B H 0.4595 0.6698 -0.0010 0.028 Uiso 1 1 calc R
C30 C 0.3828(5) 0.6853(5) 0.1010(5) 0.0242(10) Uani 1 1 d U
H30A H 0.3682 0.7465 0.0983 0.029 Uiso 1 1 calc R
H30B H 0.3883 0.6674 0.1582 0.029 Uiso 1 1 calc R
C31 C 0.3084(5) 0.6438(5) 0.0612(5) 0.0265(11) Uani 1 1 d U
H31A H 0.2517 0.6627 0.0882 0.032 Uiso 1 1 calc R
H31B H 0.3035 0.6627 0.0043 0.032 Uiso 1 1 calc R
C32 C 0.3229(5) 0.5510(5) 0.0650(5) 0.0334(14) Uani 1 1 d U
H32A H 0.3784 0.5316 0.0376 0.050 Uiso 1 1 calc R
H32B H 0.2739 0.5291 0.0386 0.050 Uiso 1 1 calc R
H32C H 0.3259 0.5316 0.1213 0.050 Uiso 1 1 calc R
C33 C 0.3256(4) 0.8249(4) 0.3114(4) 0.0148(10) Uani 1 1 d U
H33A H 0.2880 0.8250 0.2634 0.018 Uiso 1 1 calc R
H33B H 0.2884 0.8168 0.3594 0.018 Uiso 1 1 calc R
C34 C 0.3999(4) 0.7533(4) 0.3073(4) 0.0139(9) Uani 1 1 d U
H34A H 0.4315 0.7461 0.3591 0.017 Uiso 1 1 calc R
H34B H 0.3757 0.7009 0.2959 0.017 Uiso 1 1 calc R
C35 C 0.3997(4) 0.9158(4) 0.3957(4) 0.0147(10) Uani 1 1 d U
H35A H 0.4066 0.8617 0.4254 0.018 Uiso 1 1 calc R
H35B H 0.3599 0.9557 0.4273 0.018 Uiso 1 1 calc R
C36 C 0.4902(4) 0.9476(4) 0.3857(4) 0.0137(9) Uani 1 1 d U
H36A H 0.4829 1.0062 0.3662 0.016 Uiso 1 1 calc R
H36B H 0.5214 0.9440 0.4377 0.016 Uiso 1 1 calc R
C37 C 0.2855(4) 0.9724(4) 0.2980(5) 0.0199(11) Uani 1 1 d U
H37A H 0.2409 0.9713 0.3415 0.024 Uiso 1 1 calc R
H37B H 0.2573 0.9596 0.2474 0.024 Uiso 1 1 calc R
C38 C 0.3122(5) 1.0591(4) 0.2903(5) 0.0222(10) Uani 1 1 d U
H38A H 0.3563 1.0607 0.2465 0.027 Uiso 1 1 calc R
H38B H 0.3403 1.0724 0.3408 0.027 Uiso 1 1 calc R
C39 C 0.2328(5) 1.1255(4) 0.2724(5) 0.0250(11) Uani 1 1 d U
H39A H 0.1879 1.1213 0.3151 0.030 Uiso 1 1 calc R
H39B H 0.2530 1.1811 0.2755 0.030 Uiso 1 1 calc R
C40 C 0.1895(5) 1.1199(5) 0.1923(5) 0.0327(15) Uani 1 1 d U
H40A H 0.2329 1.1250 0.1493 0.049 Uiso 1 1 calc R
H40B H 0.1408 1.1649 0.1864 0.049 Uiso 1 1 calc R
H40C H 0.1666 1.0662 0.1893 0.049 Uiso 1 1 calc R
C41 C 0.9341(4) 0.7229(4) 0.0494(4) 0.0116(9) Uani 1 1 d U
H41A H 0.9959 0.6981 0.0580 0.014 Uiso 1 1 calc R
H41B H 0.9232 0.7267 -0.0092 0.014 Uiso 1 1 calc R
C42 C 0.8713(4) 0.6677(4) 0.0900(4) 0.0112(8) Uani 1 1 d U
H42A H 0.8097 0.6886 0.0757 0.013 Uiso 1 1 calc R
H42B H 0.8844 0.6102 0.0710 0.013 Uiso 1 1 calc R
C43 C 0.8411(4) 0.8588(4) 0.0482(4) 0.0126(9) Uani 1 1 d U
H43A H 0.8017 0.8225 0.0237 0.015 Uiso 1 1 calc R
H43B H 0.8597 0.8972 0.0059 0.015 Uiso 1 1 calc R
C44 C 0.7932(4) 0.9074(4) 0.1144(4) 0.0111(8) Uani 1 1 d U
H44A H 0.8287 0.9502 0.1331 0.013 Uiso 1 1 calc R
H44B H 0.7358 0.9353 0.0951 0.013 Uiso 1 1 calc R
C45 C 1.0002(5) 0.8507(4) 0.0742(4) 0.0188(11) Uani 1 1 d U
H45A H 1.0465 0.8221 0.1098 0.023 Uiso 1 1 calc R
H45B H 0.9856 0.9079 0.0936 0.023 Uiso 1 1 calc R
C46 C 1.0381(5) 0.8560(4) -0.0087(4) 0.0211(10) Uani 1 1 d U
H46A H 0.9906 0.8778 -0.0464 0.025 Uiso 1 1 calc R
H46B H 1.0619 0.7996 -0.0255 0.025 Uiso 1 1 calc R
C47 C 1.1119(5) 0.9126(5) -0.0134(5) 0.0234(10) Uani 1 1 d U
H47A H 1.1326 0.9163 -0.0698 0.028 Uiso 1 1 calc R
H47B H 1.0876 0.9692 0.0026 0.028 Uiso 1 1 calc R
C48 C 1.1904(5) 0.8820(5) 0.0397(5) 0.0327(14) Uani 1 1 d U
H48A H 1.1758 0.8953 0.0957 0.049 Uiso 1 1 calc R
H48B H 1.2415 0.9093 0.0225 0.049 Uiso 1 1 calc R
H48C H 1.2045 0.8217 0.0352 0.049 Uiso 1 1 calc R
C49 C 1.1451(4) 0.6684(4) 0.2919(4) 0.0146(10) Uani 1 1 d U
H49A H 1.1804 0.6624 0.2418 0.017 Uiso 1 1 calc R
H49B H 1.1856 0.6763 0.3363 0.017 Uiso 1 1 calc R
C50 C 1.0772(4) 0.7446(4) 0.2837(4) 0.0145(9) Uani 1 1 d U
H50A H 1.0514 0.7596 0.3368 0.017 Uiso 1 1 calc R
H50B H 1.1051 0.7923 0.2613 0.017 Uiso 1 1 calc R
C51 C 1.0621(4) 0.5919(4) 0.3891(4) 0.0157(10) Uani 1 1 d U
H51A H 1.0537 0.6494 0.4087 0.019 Uiso 1 1 calc R
H51B H 1.1017 0.5574 0.4269 0.019 Uiso 1 1 calc R
C52 C 0.9730(4) 0.5581(4) 0.3872(4) 0.0145(9) Uani 1 1 d U
H52A H 0.9817 0.4971 0.3808 0.017 Uiso 1 1 calc R
H52B H 0.9401 0.5703 0.4379 0.017 Uiso 1 1 calc R
C53 C 1.1747(5) 0.5202(4) 0.2990(5) 0.0234(12) Uani 1 1 d U
H53A H 1.2216 0.5254 0.3385 0.028 Uiso 1 1 calc R
H53B H 1.2012 0.5240 0.2447 0.028 Uiso 1 1 calc R
C54 C 1.1440(5) 0.4352(4) 0.3105(5) 0.0260(11) Uani 1 1 d U
H54A H 1.0958 0.4296 0.2724 0.031 Uiso 1 1 calc R
H54B H 1.1207 0.4291 0.3657 0.031 Uiso 1 1 calc R
C55 C 1.2204(5) 0.3671(4) 0.2962(5) 0.0294(11) Uani 1 1 d U
H55A H 1.2699 0.3772 0.3311 0.035 Uiso 1 1 calc R
H55B H 1.2013 0.3132 0.3136 0.035 Uiso 1 1 calc R
C56 C 1.2538(6) 0.3596(5) 0.2136(6) 0.0386(16) Uani 1 1 d U
H56A H 1.2052 0.3523 0.1776 0.058 Uiso 1 1 calc R
H56B H 1.2990 0.3113 0.2106 0.058 Uiso 1 1 calc R
H56C H 1.2796 0.4100 0.1975 0.058 Uiso 1 1 calc R
C57 C 0.5465(6) 0.7561(5) 0.5104(5) 0.0314(13) Uani 1 1 d U
H57A H 0.4838 0.7539 0.5248 0.038 Uiso 1 1 calc R
H57B H 0.5507 0.8103 0.4826 0.038 Uiso 1 1 calc R
C58 C 0.5985(6) 0.7522(5) 0.5853(5) 0.0335(15) Uani 1 1 d U
H58A H 0.5894 0.7018 0.6165 0.050 Uiso 1 1 calc R
H58B H 0.5793 0.8012 0.6171 0.050 Uiso 1 1 calc R
H58C H 0.6613 0.7511 0.5718 0.050 Uiso 1 1 calc R
C59 C 0.9496(6) 0.7905(6) 0.5078(5) 0.0408(15) Uani 1 1 d U
H59A H 0.9210 0.8473 0.5188 0.049 Uiso 1 1 calc R
H59B H 1.0060 0.7959 0.4795 0.049 Uiso 1 1 calc R
C60 C 0.9689(6) 0.7446(6) 0.5861(5) 0.0416(17) Uani 1 1 d U
H60A H 0.9135 0.7319 0.6110 0.062 Uiso 1 1 calc R
H60B H 0.9985 0.7792 0.6219 0.062 Uiso 1 1 calc R
H60C H 1.0072 0.6928 0.5766 0.062 Uiso 1 1 calc R
C61 C 0.7793(7) 0.2976(7) 0.4836(6) 0.0529(17) Uani 1 1 d U
H61A H 0.8335 0.2711 0.5105 0.063 Uiso 1 1 calc R
H61B H 0.7968 0.3390 0.4437 0.063 Uiso 1 1 calc R
C62 C 0.7384(7) 0.2344(7) 0.4422(6) 0.057(2) Uani 1 1 d U
H62A H 0.7318 0.1876 0.4794 0.086 Uiso 1 1 calc R
H62B H 0.7756 0.2149 0.3966 0.086 Uiso 1 1 calc R
H62C H 0.6802 0.2583 0.4227 0.086 Uiso 1 1 calc R
N1 N 0.5449(4) 0.7048(3) 0.0800(3) 0.0115(12) Uani 1 1 d .
N2 N 0.3602(4) 0.9060(3) 0.3156(3) 0.0129(12) Uani 1 1 d .
N3 N 0.9202(4) 0.8072(3) 0.0833(3) 0.0129(12) Uani 1 1 d .
N4 N 1.1037(4) 0.5915(3) 0.3081(3) 0.0134(12) Uani 1 1 d .
N5 N 0.3857(4) 0.9162(3) 0.1396(3) 0.0145(12) Uani 1 1 d .
N6 N 0.3735(4) 0.9773(4) 0.0977(3) 0.0145(12) Uani 1 1 d .
N7 N 0.3591(5) 1.0356(4) 0.0547(4) 0.0294(16) Uani 1 1 d .
N8 N 1.0823(4) 0.5859(3) 0.1312(3) 0.0160(13) Uani 1 1 d .
N9 N 1.0955(4) 0.5238(4) 0.0934(4) 0.0202(14) Uani 1 1 d .
N10 N 1.1116(5) 0.4665(5) 0.0563(5) 0.043(2) Uani 1 1 d .
N11 N 0.7620(4) 0.5455(4) 0.4515(3) 0.0163(13) Uani 1 1 d .
N12 N 0.7174(4) 0.9090(4) 0.4648(4) 0.0254(15) Uani 1 1 d .
O1 O 0.6446(3) 0.7308(3) 0.3067(3) 0.0119(10) Uani 1 1 d .
H1 H 0.5997 0.7265 0.3415 0.014 Uiso 1 1 d R
O2 O 0.8205(3) 0.7560(3) 0.3049(2) 0.0095(9) Uani 1 1 d .
H2 H 0.8347 0.7516 0.3560 0.011 Uiso 1 1 d RD
O3 O 0.6466(3) 0.5498(3) 0.3110(3) 0.0191(8) Uani 1 1 d U
O4 O 0.5252(3) 0.6074(3) 0.2471(3) 0.0187(8) Uani 1 1 d U
O5 O 0.8179(3) 0.5021(3) 0.2137(3) 0.0173(8) Uani 1 1 d U
O6 O 0.9634(3) 0.4886(3) 0.1952(3) 0.0172(8) Uani 1 1 d U
O7 O 0.6508(3) 0.9948(3) 0.2290(3) 0.0164(8) Uani 1 1 d U
O8 O 0.5070(3) 1.0092(3) 0.2005(3) 0.0143(8) Uani 1 1 d U
O9 O 0.8187(3) 0.9359(3) 0.3221(3) 0.0152(8) Uani 1 1 d U
O10 O 0.9403(3) 0.8860(3) 0.2531(3) 0.0148(8) Uani 1 1 d U
O11 O 0.6853(3) 0.6529(3) 0.1735(3) 0.0117(8) Uani 1 1 d U
O12 O 0.5836(3) 0.8336(3) 0.1796(2) 0.0109(8) Uani 1 1 d U
O13 O 0.4582(3) 0.7731(3) 0.2447(3) 0.0126(8) Uani 1 1 d U
O14 O 0.5386(3) 0.8968(3) 0.3294(2) 0.0125(8) Uani 1 1 d U
O15 O 0.7803(3) 0.8497(3) 0.1779(3) 0.0107(8) Uani 1 1 d U
O16 O 0.8813(3) 0.6681(3) 0.1750(3) 0.0105(8) Uani 1 1 d U
O17 O 1.0110(3) 0.7246(3) 0.2315(3) 0.0131(8) Uani 1 1 d U
O18 O 0.9249(3) 0.5976(3) 0.3208(3) 0.0129(8) Uani 1 1 d U
O19 O 0.7507(3) 0.6248(3) 0.4351(3) 0.0218(11) Uani 1 1 d .
O20 O 0.7957(3) 0.5007(3) 0.3976(3) 0.0173(11) Uani 1 1 d .
O21 O 0.7403(4) 0.5190(4) 0.5172(3) 0.0320(14) Uani 1 1 d .
O22 O 0.7232(3) 0.8349(3) 0.4384(3) 0.0206(11) Uani 1 1 d .
O23 O 0.6770(3) 0.9644(3) 0.4211(3) 0.0244(12) Uani 1 1 d .
O24 O 0.7506(4) 0.9230(4) 0.5287(3) 0.0405(16) Uani 1 1 d .
O25 O 0.5732(4) 0.6923(3) 0.4567(3) 0.0315(12) Uani 1 1 d U
H25 H 0.6201 0.6671 0.4722 0.038 Uiso 1 1 d R
O26 O 0.8967(4) 0.7533(4) 0.4590(3) 0.0434(14) Uani 1 1 d U
H26 H 0.8503 0.7474 0.4825 0.052 Uiso 1 1 d RD
O27 O 0.7223(4) 0.3389(4) 0.5418(4) 0.0485(15) Uani 1 1 d U
H27 H 0.7272 0.3902 0.5345 0.058 Uiso 1 1 d R

loop_
_atom_site_aniso_label
_atom_site_aniso_U_11
_atom_site_aniso_U_22
_atom_site_aniso_U_33
_atom_site_aniso_U_23
_atom_site_aniso_U_13
_atom_site_aniso_U_12
Eu1 0.00531(16) 0.00668(16) 0.01370(16) 0.00066(12) 0.00188(12) 0.00038(12)
Eu2 0.00624(16) 0.00713(16) 0.01350(16) -0.00142(13) 0.00039(13) 0.00087(12)
Fe1 0.0068(4) 0.0059(5) 0.0133(4) -0.0010(3) 0.0009(4) -0.0006(4)
Fe2 0.0060(5) 0.0077(5) 0.0136(5) 0.0008(4) -0.0009(3) 0.0009(4)
Fe3 0.0074(5) 0.0073(5) 0.0113(4) -0.0006(3) 0.0021(4) -0.0001(4)
Fe4 0.0075(5) 0.0072(5) 0.0156(5) -0.0011(4) 0.0025(4) 0.0008(4)
C1 0.0133(16) 0.0161(16) 0.0348(18) 0.0063(14) -0.0005(14) -0.0020(13)
C2 0.0206(18) 0.0221(18) 0.047(2) 0.0121(15) -0.0005(18) -0.0077(15)
C3 0.023(2) 0.030(3) 0.064(4) 0.016(3) 0.009(2) -0.009(2)
C4 0.041(4) 0.026(3) 0.070(3) -0.004(2) 0.006(3) -0.017(3)
C5 0.037(3) 0.044(3) 0.068(3) 0.035(2) -0.010(3) -0.014(3)
C6 0.0144(15) 0.0120(15) 0.0264(17) -0.0019(14) 0.0024(15) 0.0032(12)
C7 0.0190(18) 0.0122(15) 0.0317(18) -0.0031(16) 0.0012(15) 0.0024(13)
C8 0.037(3) 0.023(3) 0.046(2) -0.013(2) -0.015(2) 0.008(3)
C9 0.030(3) 0.016(2) 0.055(3) 0.005(3) 0.015(2) 0.002(2)
C10 0.021(2) 0.011(2) 0.032(3) -0.003(2) 0.0017(19) 0.0045(19)
C13 0.0114(15) 0.0100(14) 0.0239(16) 0.0029(13) 0.0008(14) 0.0001(12)
C14 0.0139(17) 0.0101(15) 0.0289(18) 0.0030(15) -0.0004(14) -0.0009(13)
C15 0.019(3) 0.017(3) 0.041(2) 0.011(2) 0.009(2) 0.001(2)
C16 0.027(3) 0.015(2) 0.045(2) -0.002(2) -0.013(2) -0.001(2)
C17 0.015(2) 0.009(2) 0.028(3) 0.002(2) 0.0010(18) 0.0008(18)
C18 0.0101(15) 0.0133(15) 0.0250(16) -0.0052(13) 0.0007(13) -0.0028(12)
C19 0.0153(17) 0.0161(17) 0.0318(19) -0.0056(14) -0.0023(16) -0.0060(14)
C20 0.0155(18) 0.025(3) 0.046(3) -0.011(3) -0.006(2) -0.0062(19)
C21 0.031(3) 0.022(2) 0.046(3) 0.005(2) -0.008(3) -0.014(2)
C22 0.025(3) 0.026(3) 0.039(2) -0.0172(19) 0.001(2) -0.011(3)
C25 0.012(2) 0.013(2) 0.0155(19) -0.0044(18) 0.0028(17) 0.0017(19)
C26 0.011(2) 0.0113(19) 0.0156(18) -0.0043(15) 0.0030(16) 0.0009(17)
C27 0.013(2) 0.014(2) 0.0125(19) -0.0001(18) -0.0014(17) -0.0003(19)
C28 0.012(2) 0.013(2) 0.0127(17) 0.0006(16) 0.0002(16) -0.0011(17)
C29 0.017(2) 0.025(3) 0.028(3) -0.007(2) -0.003(2) -0.007(2)
C30 0.017(2) 0.027(2) 0.030(2) -0.007(2) -0.0024(19) -0.0065(19)
C31 0.018(2) 0.030(2) 0.034(3) -0.008(2) -0.002(2) -0.008(2)
C32 0.026(3) 0.030(2) 0.046(3) -0.011(3) -0.002(3) -0.011(2)
C33 0.010(2) 0.012(2) 0.022(2) 0.0020(19) 0.0063(17) -0.0017(17)
C34 0.010(2) 0.0114(19) 0.0207(19) 0.0009(16) 0.0052(15) -0.0021(16)
C35 0.012(2) 0.017(2) 0.014(2) -0.0009(19) 0.0030(17) 0.0009(19)
C36 0.012(2) 0.015(2) 0.0129(18) -0.0005(16) 0.0021(16) 0.0013(16)
C37 0.011(2) 0.015(2) 0.031(3) 0.004(2) 0.005(2) 0.0061(19)
C38 0.014(2) 0.016(2) 0.035(2) 0.006(2) 0.0073(19) 0.0053(18)
C39 0.017(2) 0.017(2) 0.038(3) 0.008(2) 0.007(2) 0.0072(19)
C40 0.025(3) 0.026(3) 0.044(3) 0.011(3) -0.001(2) 0.008(3)
C41 0.010(2) 0.012(2) 0.0140(19) -0.0021(17) 0.0023(17) -0.0052(18)
C42 0.0081(19) 0.0113(19) 0.0151(17) -0.0022(16) 0.0021(15) -0.0045(16)
C43 0.0122(12) 0.0130(12) 0.0128(11) 0.0002(8) 0.0002(8) -0.0019(9)
C44 0.0101(11) 0.0113(11) 0.0120(11) 0.0014(8) 0.0005(8) -0.0020(8)
C45 0.012(2) 0.021(3) 0.024(2) 0.003(2) 0.0045(19) -0.006(2)
C46 0.015(2) 0.024(2) 0.025(2) 0.003(2) 0.0061(18) -0.0057(18)
C47 0.016(2) 0.027(2) 0.028(2) 0.004(2) 0.0076(18) -0.0074(19)
C48 0.018(3) 0.046(4) 0.035(3) 0.006(3) 0.002(2) -0.011(3)
C49 0.009(2) 0.011(2) 0.023(2) -0.001(2) -0.0009(18) -0.0005(17)
C50 0.0095(19) 0.0110(19) 0.023(2) -0.0021(17) -0.0010(16) -0.0005(15)
C51 0.011(2) 0.018(2) 0.017(2) 0.005(2) -0.0031(17) 0.0012(19)
C52 0.012(2) 0.016(2) 0.0142(18) 0.0067(16) -0.0023(16) 0.0008(17)
C53 0.013(3) 0.011(2) 0.045(3) 0.000(2) 0.001(2) 0.0014(19)
C54 0.017(2) 0.011(2) 0.049(3) 0.001(2) 0.000(2) 0.0007(18)
C55 0.021(2) 0.012(2) 0.054(3) 0.001(2) 0.002(2) 0.0024(19)
C56 0.034(3) 0.019(3) 0.060(3) 0.000(3) 0.012(3) 0.005(3)
C57 0.029(3) 0.039(3) 0.024(3) 0.002(2) 0.007(2) 0.003(3)
C58 0.035(4) 0.041(4) 0.024(3) 0.002(3) 0.005(3) -0.003(3)
C59 0.036(3) 0.056(4) 0.030(3) -0.004(3) -0.006(2) 0.000(3)
C60 0.042(4) 0.053(4) 0.030(3) -0.003(3) -0.008(3) -0.007(4)
C61 0.056(4) 0.055(4) 0.048(4) -0.010(3) 0.007(3) -0.005(3)
C62 0.060(5) 0.056(4) 0.057(4) -0.014(3) 0.006(4) -0.006(4)
N1 0.008(3) 0.009(3) 0.017(3) -0.004(2) 0.000(2) 0.000(2)
N2 0.004(3) 0.011(3) 0.023(3) -0.003(2) 0.001(2) 0.002(2)
N3 0.010(3) 0.011(3) 0.018(3) -0.001(2) 0.000(2) -0.002(2)
N4 0.011(3) 0.011(3) 0.018(3) -0.002(2) 0.002(2) 0.000(2)
N5 0.009(3) 0.016(3) 0.018(3) 0.001(2) -0.003(2) 0.004(2)
N6 0.009(3) 0.019(3) 0.015(3) 0.001(3) 0.000(2) -0.001(2)
N7 0.032(4) 0.028(4) 0.028(3) 0.011(3) -0.004(3) -0.004(3)
N8 0.015(3) 0.012(3) 0.020(3) -0.004(2) 0.007(2) -0.002(2)
N9 0.017(3) 0.022(3) 0.023(3) -0.004(3) 0.006(2) -0.006(3)
N10 0.044(5) 0.040(5) 0.050(5) -0.028(4) 0.027(4) -0.018(4)
N11 0.007(3) 0.024(3) 0.017(3) 0.005(3) -0.004(2) 0.000(2)
N12 0.010(3) 0.041(4) 0.024(3) -0.008(3) 0.002(3) 0.003(3)
O1 0.007(2) 0.011(2) 0.018(2) -0.0025(18) 0.0023(18) -0.0001(18)
O2 0.009(2) 0.009(2) 0.009(2) 0.0034(17) -0.0008(17) 0.0023(18)
O3 0.0126(16) 0.0144(18) 0.030(2) 0.0049(16) 0.0002(15) -0.0001(14)
O4 0.0108(18) 0.0134(17) 0.031(2) 0.0028(15) 0.0002(15) -0.0007(15)
O5 0.0128(16) 0.0123(17) 0.0258(19) -0.0015(16) 0.0020(16) 0.0023(14)
O6 0.0140(16) 0.0117(17) 0.0247(19) -0.0021(16) 0.0044(16) 0.0033(14)
O7 0.0109(16) 0.0111(16) 0.0266(19) 0.0011(15) 0.0008(15) 0.0011(14)
O8 0.0108(15) 0.0102(17) 0.0211(18) 0.0034(15) 0.0019(15) 0.0000(13)
O9 0.0105(16) 0.0125(17) 0.0230(18) -0.0063(15) 0.0029(14) -0.0018(14)
O10 0.0075(17) 0.0128(17) 0.0245(18) -0.0030(14) 0.0022(14) -0.0022(14)
O11 0.010(2) 0.0094(19) 0.0152(17) -0.0029(15) 0.0028(15) 0.0005(16)
O12 0.0094(19) 0.0111(19) 0.0122(16) 0.0001(15) 0.0000(14) -0.0006(16)
O13 0.0093(19) 0.0096(19) 0.0191(18) 0.0002(15) 0.0044(14) -0.0016(15)
O14 0.0122(19) 0.0135(19) 0.0110(17) 0.0013(15) 0.0027(14) 0.0010(16)
O15 0.0088(16) 0.0098(15) 0.0130(13) 0.0021(12) -0.0002(12) -0.0001(14)
O16 0.0079(19) 0.0090(18) 0.0150(16) -0.0014(15) 0.0030(14) -0.0032(15)
O17 0.0088(19) 0.0101(19) 0.0201(19) -0.0029(16) -0.0001(15) 0.0007(15)
O18 0.0104(19) 0.0148(19) 0.0125(17) 0.0056(15) -0.0012(14) 0.0013(16)
O19 0.020(3) 0.025(3) 0.019(2) 0.003(2) 0.002(2) 0.002(2)
O20 0.008(2) 0.022(3) 0.021(2) 0.006(2) 0.0021(19) 0.001(2)
O21 0.035(3) 0.041(3) 0.017(3) 0.012(2) 0.006(2) 0.006(3)
O22 0.017(3) 0.025(3) 0.020(2) -0.009(2) 0.001(2) 0.000(2)
O23 0.014(3) 0.031(3) 0.028(3) -0.015(2) -0.002(2) 0.001(2)
O24 0.030(3) 0.067(4) 0.024(3) -0.022(3) -0.011(2) 0.002(3)
O25 0.025(3) 0.042(3) 0.025(2) -0.001(2) 0.005(2) 0.004(2)
O26 0.031(3) 0.066(4) 0.032(3) -0.010(3) -0.007(2) 0.004(3)
O27 0.055(4) 0.051(4) 0.039(3) -0.003(3) 0.006(3) -0.004(3)

loop_
_atom_type_symbol
_atom_type_description
_atom_type_scat_dispersion_real
_atom_type_scat_dispersion_imag
_atom_type_scat_source
C C 0.0033 0.0016 'International Tables Vol C Tables 4.2.6.8 and 6.1.1.4'
H H 0.0000 0.0000 'International Tables Vol C Tables 4.2.6.8 and 6.1.1.4'
N N 0.0061 0.0033 'International Tables Vol C Tables 4.2.6.8 and 6.1.1.4'
O O 0.0106 0.0060 'International Tables Vol C Tables 4.2.6.8 and 6.1.1.4'
Fe Fe 0.3463 0.8444 'International Tables Vol C Tables 4.2.6.8 and 6.1.1.4'
Eu Eu -0.1578 3.6682 'International Tables Vol C Tables 4.2.6.8 and 6.1.1.4'

loop_
_geom_angle_atom_site_label_1
_geom_angle_atom_site_label_2
_geom_angle_atom_site_label_3
_geom_angle
O5 Eu1 O11 81.13(16)
O5 Eu1 O18 79.93(16)
O11 Eu1 O18 139.16(15)
O5 Eu1 O3 81.65(16)
O11 Eu1 O3 75.18(16)
O18 Eu1 O3 136.27(15)
O5 Eu1 O2 137.97(16)
O11 Eu1 O2 98.27(14)
O18 Eu1 O2 73.50(15)
O3 Eu1 O2 139.25(15)
O5 Eu1 O19 126.04(17)
O11 Eu1 O19 135.68(16)
O18 Eu1 O19 84.01(15)
O3 Eu1 O19 75.56(17)
O2 Eu1 O19 83.17(15)
O5 Eu1 O1 141.55(15)
O11 Eu1 O1 64.86(14)
O18 Eu1 O1 137.88(15)
O3 Eu1 O1 73.06(15)
O2 Eu1 O1 68.04(13)
O19 Eu1 O1 75.18(15)
O5 Eu1 O20 76.42(16)
O11 Eu1 O20 136.96(15)
O18 Eu1 O20 71.62(15)
O3 Eu1 O20 65.62(15)
O2 Eu1 O20 122.85(14)
O19 Eu1 O20 49.64(15)
O1 Eu1 O20 116.44(14)
O5 Eu1 O16 74.67(15)
O11 Eu1 O16 74.83(14)
O18 Eu1 O16 65.39(14)
O3 Eu1 O16 144.10(15)
O2 Eu1 O16 64.89(13)
O19 Eu1 O16 140.33(16)
O1 Eu1 O16 110.60(14)
O20 Eu1 O16 131.32(14)
O5 Eu1 N11 100.63(17)
O11 Eu1 N11 139.50(15)
O18 Eu1 N11 79.73(15)
O3 Eu1 N11 65.24(16)
O2 Eu1 N11 105.84(15)
O19 Eu1 N11 25.52(16)
O1 Eu1 N11 94.59(15)
O20 Eu1 N11 24.54(14)
O16 Eu1 N11 145.12(14)
O5 Eu1 Fe1 107.89(12)
O11 Eu1 Fe1 33.03(10)
O18 Eu1 Fe1 162.00(11)
O3 Eu1 Fe1 61.69(11)
O2 Eu1 Fe1 90.71(10)
O19 Eu1 Fe1 103.00(11)
O1 Eu1 Fe1 34.22(10)
O20 Eu1 Fe1 125.52(10)
O16 Eu1 Fe1 100.40(10)
N11 Eu1 Fe1 113.64(11)
O5 Eu1 Fe4 65.93(12)
O11 Eu1 Fe4 107.17(11)
O18 Eu1 Fe4 32.03(10)
O3 Eu1 Fe4 146.26(11)
O2 Eu1 Fe4 74.43(10)
O19 Eu1 Fe4 115.67(12)
O1 Eu1 Fe4 139.39(10)
O20 Eu1 Fe4 96.50(10)
O16 Eu1 Fe4 35.61(10)
N11 Eu1 Fe4 110.37(11)
Fe1 Eu1 Fe4 135.88(2)
O5 Eu1 H2 143.0
O11 Eu1 H2 115.5
O18 Eu1 H2 65.9
O3 Eu1 H2 133.2
O2 Eu1 H2 18.7
O19 Eu1 H2 66.0
O1 Eu1 H2 72.2
O20 Eu1 H2 104.4
O16 Eu1 H2 78.3
N11 Eu1 H2 87.5
Fe1 Eu1 H2 101.4
Fe4 Eu1 H2 77.3
O7 Eu2 O15 80.05(15)
O7 Eu2 O14 77.53(15)
O15 Eu2 O14 138.40(14)
O7 Eu2 O9 80.31(16)
O15 Eu2 O9 75.24(15)
O14 Eu2 O9 133.39(15)
O7 Eu2 O1 139.40(16)
O15 Eu2 O1 98.98(15)
O14 Eu2 O1 77.12(15)
O9 Eu2 O1 139.21(15)
O7 Eu2 O22 130.52(16)
O15 Eu2 O22 131.90(15)
O14 Eu2 O22 88.75(15)
O9 Eu2 O22 75.51(16)
O1 Eu2 O22 79.86(16)
O7 Eu2 O2 139.74(15)
O15 Eu2 O2 64.31(14)
O14 Eu2 O2 142.16(14)
O9 Eu2 O2 73.28(14)
O1 Eu2 O2 68.17(14)
O22 Eu2 O2 71.14(14)
O7 Eu2 O23 81.27(16)
O15 Eu2 O23 138.02(16)
O14 Eu2 O23 71.68(15)
O9 Eu2 O23 64.73(15)
O1 Eu2 O23 119.28(16)
O22 Eu2 O23 49.41(16)
O2 Eu2 O23 112.64(14)
O7 Eu2 O12 75.41(15)
O15 Eu2 O12 74.32(14)
O14 Eu2 O12 66.36(14)
O9 Eu2 O12 143.71(14)
O1 Eu2 O12 65.53(14)
O22 Eu2 O12 140.59(15)
O2 Eu2 O12 109.82(13)
O23 Eu2 O12 135.28(14)
O7 Eu2 N12 105.28(18)
O15 Eu2 N12 136.62(16)
O14 Eu2 N12 83.38(15)
O9 Eu2 N12 63.78(17)
O1 Eu2 N12 102.69(17)
O22 Eu2 N12 25.30(17)
O2 Eu2 N12 89.80(15)
O23 Eu2 N12 24.84(16)
O12 Eu2 N12 149.06(15)
O7 Eu2 Fe3 106.55(11)
O15 Eu2 Fe3 32.86(10)
O14 Eu2 Fe3 164.32(11)
O9 Eu2 Fe3 62.11(10)
O1 Eu2 Fe3 90.92(10)
O22 Eu2 Fe3 99.20(11)
O2 Eu2 Fe3 33.76(9)
O23 Eu2 Fe3 123.63(11)
O12 Eu2 Fe3 99.60(9)
N12 Eu2 Fe3 109.44(12)
O7 Eu2 Fe2 66.49(12)
O15 Eu2 Fe2 106.11(11)
O14 Eu2 Fe2 32.43(10)
O9 Eu2 Fe2 145.63(11)
O1 Eu2 Fe2 75.12(10)
O22 Eu2 Fe2 119.50(12)
O2 Eu2 Fe2 139.26(10)
O23 Eu2 Fe2 100.20(11)
O12 Eu2 Fe2 35.36(9)
N12 Eu2 Fe2 115.55(12)
Fe3 Eu2 Fe2 134.75(2)
O11 Fe1 O13 176.53(19)
O11 Fe1 O4 93.80(19)
O13 Fe1 O4 88.22(19)
O11 Fe1 O1 82.68(18)
O13 Fe1 O1 99.71(18)
O4 Fe1 O1 100.98(19)
O11 Fe1 O12 102.21(18)
O13 Fe1 O12 75.58(18)
O4 Fe1 O12 163.39(19)
O1 Fe1 O12 85.60(17)
O11 Fe1 N1 78.96(19)
O13 Fe1 N1 97.99(19)
O4 Fe1 N1 97.5(2)
O1 Fe1 N1 154.7(2)
O12 Fe1 N1 81.45(18)
O11 Fe1 Eu1 40.35(13)
O13 Fe1 Eu1 142.75(14)
O4 Fe1 Eu1 86.59(14)
O1 Fe1 Eu1 45.66(12)
O12 Fe1 Eu1 108.49(13)
N1 Fe1 Eu1 119.26(14)
O11 Fe1 Eu2 89.25(13)
O13 Fe1 Eu2 91.06(13)
O4 Fe1 Eu2 139.19(15)
O1 Fe1 Eu2 39.10(13)
O12 Fe1 Eu2 46.69(12)
N1 Fe1 Eu2 122.95(15)
Eu1 Fe1 Eu2 69.96(2)
O14 Fe2 N5 165.3(2)
O14 Fe2 O13 93.07(19)
N5 Fe2 O13 95.8(2)
O14 Fe2 O12 87.74(18)
N5 Fe2 O12 105.8(2)
O13 Fe2 O12 75.66(18)
O14 Fe2 O8 88.01(19)
N5 Fe2 O8 85.5(2)
O13 Fe2 O8 169.03(19)
O12 Fe2 O8 93.49(18)
O14 Fe2 N2 81.02(19)
N5 Fe2 N2 88.8(2)
O13 Fe2 N2 81.26(19)
O12 Fe2 N2 153.71(19)
O8 Fe2 N2 109.68(19)
O14 Fe2 Eu2 40.78(13)
N5 Fe2 Eu2 149.39(17)
O13 Fe2 Eu2 93.68(13)
O12 Fe2 Eu2 49.04(12)
O8 Fe2 Eu2 80.03(13)
N2 Fe2 Eu2 121.45(14)
O15 Fe3 O2 82.91(17)
O15 Fe3 O17 172.08(19)
O2 Fe3 O17 104.77(18)
O15 Fe3 O10 93.66(18)
O2 Fe3 O10 100.90(18)
O17 Fe3 O10 86.86(19)
O15 Fe3 O16 103.38(18)
O2 Fe3 O16 84.92(17)
O17 Fe3 O16 75.78(18)
O10 Fe3 O16 162.59(19)
O15 Fe3 N3 79.47(19)
O2 Fe3 N3 155.12(19)
O17 Fe3 N3 92.63(19)
O10 Fe3 N3 97.6(2)
O16 Fe3 N3 82.26(19)
O15 Fe3 Eu2 40.90(12)
O2 Fe3 Eu2 45.28(12)
O17 Fe3 Eu2 146.97(13)
O10 Fe3 Eu2 86.57(13)
O16 Fe3 Eu2 108.62(13)
N3 Fe3 Eu2 120.33(14)
O15 Fe3 Eu1 89.95(13)
O2 Fe3 Eu1 39.06(12)
O17 Fe3 Eu1 94.85(14)
O10 Fe3 Eu1 138.93(14)
O16 Fe3 Eu1 46.08(12)
N3 Fe3 Eu1 123.19(15)
Eu2 Fe3 Eu1 70.01(2)
O18 Fe4 N8 166.8(2)
O18 Fe4 O17 94.94(18)
N8 Fe4 O17 93.5(2)
O18 Fe4 O6 88.37(19)
N8 Fe4 O6 85.1(2)
O17 Fe4 O6 169.72(19)
O18 Fe4 O16 84.66(17)
N8 Fe4 O16 107.4(2)
O17 Fe4 O16 74.99(17)
O6 Fe4 O16 95.69(18)
O18 Fe4 N4 81.58(19)
N8 Fe4 N4 89.8(2)
O17 Fe4 N4 80.28(19)
O6 Fe4 N4 109.9(2)
O16 Fe4 N4 150.45(18)
O18 Fe4 Eu1 39.67(13)
N8 Fe4 Eu1 148.67(18)
O17 Fe4 Eu1 96.93(13)
O6 Fe4 Eu1 79.44(13)
O16 Fe4 Eu1 48.17(12)
N4 Fe4 Eu1 121.04(15)
O3 C1 O4 123.5(7)
O3 C1 C2 119.0(6)
O4 C1 C2 117.4(6)
C3 C2 C5 112.3(8)
C3 C2 C1 111.0(6)
C5 C2 C1 110.4(7)
C3 C2 C4 109.1(8)
C5 C2 C4 108.9(7)
C1 C2 C4 104.9(7)
C2 C3 H3A 109.5
C2 C3 H3B 109.5
H3A C3 H3B 109.5
C2 C3 H3C 109.5
H3A C3 H3C 109.5
H3B C3 H3C 109.5
C2 C4 H4A 109.5
C2 C4 H4B 109.5
H4A C4 H4B 109.5
C2 C4 H4C 109.5
H4A C4 H4C 109.5
H4B C4 H4C 109.5
C2 C5 H5A 109.5
C2 C5 H5B 109.5
H5A C5 H5B 109.5
C2 C5 H5C 109.5
H5A C5 H5C 109.5
H5B C5 H5C 109.5
O5 C6 O6 124.0(6)
O5 C6 C7 117.9(7)
O6 C6 C7 118.1(6)
C8 C7 C10 111.2(6)
C8 C7 C6 108.3(6)
C10 C7 C6 112.9(6)
C8 C7 C9 111.7(7)
C10 C7 C9 107.3(6)
C6 C7 C9 105.3(6)
C7 C8 H8A 109.5
C7 C8 H8B 109.5
H8A C8 H8B 109.5
C7 C8 H8C 109.5
H8A C8 H8C 109.5
H8B C8 H8C 109.5
C7 C9 H9A 109.5
C7 C9 H9B 109.5
H9A C9 H9B 109.5
C7 C9 H9C 109.5
H9A C9 H9C 109.5
H9B C9 H9C 109.5
C7 C10 H10A 109.5
C7 C10 H10B 109.5
H10A C10 H10B 109.5
C7 C10 H10C 109.5
H10A C10 H10C 109.5
H10B C10 H10C 109.5
O8 C13 O7 124.4(6)
O8 C13 C14 119.0(6)
O7 C13 C14 116.5(6)
C17 C14 C15 111.4(6)
C17 C14 C16 109.3(6)
C15 C14 C16 110.3(6)
C17 C14 C13 111.0(6)
C15 C14 C13 106.1(6)
C16 C14 C13 108.6(6)
C14 C15 H15A 109.5
C14 C15 H15B 109.5
H15A C15 H15B 109.5
C14 C15 H15C 109.5
H15A C15 H15C 109.5
H15B C15 H15C 109.5
C14 C16 H16A 109.5
C14 C16 H16B 109.5
H16A C16 H16B 109.5
C14 C16 H16C 109.5
H16A C16 H16C 109.5
H16B C16 H16C 109.5
C14 C17 H17A 109.5
C14 C17 H17B 109.5
H17A C17 H17B 109.5
C14 C17 H17C 109.5
H17A C17 H17C 109.5
H17B C17 H17C 109.5
O9 C18 O10 124.8(6)
O9 C18 C19 118.7(6)
O10 C18 C19 116.5(6)
C21 C19 C20 111.6(7)
C21 C19 C18 107.0(6)
C20 C19 C18 111.3(6)
C21 C19 C22 110.4(6)
C20 C19 C22 107.6(6)
C18 C19 C22 109.1(6)
C19 C20 H20A 109.5
C19 C20 H20B 109.5
H20A C20 H20B 109.5
C19 C20 H20C 109.5
H20A C20 H20C 109.5
H20B C20 H20C 109.5
C19 C21 H21A 109.5
C19 C21 H21B 109.5
H21A C21 H21B 109.5
C19 C21 H21C 109.5
H21A C21 H21C 109.5
H21B C21 H21C 109.5
C19 C22 H22A 109.5
C19 C22 H22B 109.5
H22A C22 H22B 109.5
C19 C22 H22C 109.5
H22A C22 H22C 109.5
H22B C22 H22C 109.5
C26 C25 N1 109.3(5)
C26 C25 H25A 109.8
N1 C25 H25A 109.8
C26 C25 H25B 109.8
N1 C25 H25B 109.8
H25A C25 H25B 108.3
O11 C26 C25 105.9(5)
O11 C26 H26A 110.5
C25 C26 H26A 110.5
O11 C26 H26B 110.5
C25 C26 H26B 110.5
H26A C26 H26B 108.7
N1 C27 C28 110.7(5)
N1 C27 H27A 109.5
C28 C27 H27A 109.5
N1 C27 H27B 109.5
C28 C27 H27B 109.5
H27A C27 H27B 108.1
O12 C28 C27 109.8(5)
O12 C28 H28A 109.7
C27 C28 H28A 109.7
O12 C28 H28B 109.7
C27 C28 H28B 109.7
H28A C28 H28B 108.2
N1 C29 C30 116.3(6)
N1 C29 H29A 108.2
C30 C29 H29A 108.2
N1 C29 H29B 108.2
C30 C29 H29B 108.2
H29A C29 H29B 107.4
C29 C30 C31 109.5(6)
C29 C30 H30A 109.8
C31 C30 H30A 109.8
C29 C30 H30B 109.8
C31 C30 H30B 109.8
H30A C30 H30B 108.2
C32 C31 C30 113.8(7)
C32 C31 H31A 108.8
C30 C31 H31A 108.8
C32 C31 H31B 108.8
C30 C31 H31B 108.8
H31A C31 H31B 107.7
C31 C32 H32A 109.5
C31 C32 H32B 109.5
H32A C32 H32B 109.5
C31 C32 H32C 109.5
H32A C32 H32C 109.5
H32B C32 H32C 109.5
N2 C33 C34 111.6(5)
N2 C33 H33A 109.3
C34 C33 H33A 109.3
N2 C33 H33B 109.3
C34 C33 H33B 109.3
H33A C33 H33B 108.0
O13 C34 C33 107.4(5)
O13 C34 H34A 110.2
C33 C34 H34A 110.2
O13 C34 H34B 110.2
C33 C34 H34B 110.2
H34A C34 H34B 108.5
N2 C35 C36 110.3(5)
N2 C35 H35A 109.6
C36 C35 H35A 109.6
N2 C35 H35B 109.6
C36 C35 H35B 109.6
H35A C35 H35B 108.1
O14 C36 C35 107.1(5)
O14 C36 H36A 110.3
C35 C36 H36A 110.3
O14 C36 H36B 110.3
C35 C36 H36B 110.3
H36A C36 H36B 108.6
N2 C37 C38 114.3(6)
N2 C37 H37A 108.7
C38 C37 H37A 108.7
N2 C37 H37B 108.7
C38 C37 H37B 108.7
H37A C37 H37B 107.6
C37 C38 C39 112.4(6)
C37 C38 H38A 109.1
C39 C38 H38A 109.1
C37 C38 H38B 109.1
C39 C38 H38B 109.1
H38A C38 H38B 107.9
C40 C39 C38 115.6(6)
C40 C39 H39A 108.4
C38 C39 H39A 108.4
C40 C39 H39B 108.4
C38 C39 H39B 108.4
H39A C39 H39B 107.4
C39 C40 H40A 109.5
C39 C40 H40B 109.5
H40A C40 H40B 109.5
C39 C40 H40C 109.5
H40A C40 H40C 109.5
H40B C40 H40C 109.5
N3 C41 C42 109.7(5)
N3 C41 H41A 109.7
C42 C41 H41A 109.7
N3 C41 H41B 109.7
C42 C41 H41B 109.7
H41A C41 H41B 108.2
O16 C42 C41 109.9(5)
O16 C42 H42A 109.7
C41 C42 H42A 109.7
O16 C42 H42B 109.7
C41 C42 H42B 109.7
H42A C42 H42B 108.2
N3 C43 C44 108.3(5)
N3 C43 H43A 110.0
C44 C43 H43A 110.0
N3 C43 H43B 110.0
C44 C43 H43B 110.0
H43A C43 H43B 108.4
O15 C44 C43 106.9(5)
O15 C44 H44A 110.3
C43 C44 H44A 110.3
O15 C44 H44B 110.3
C43 C44 H44B 110.3
H44A C44 H44B 108.6
N3 C45 C46 116.5(6)
N3 C45 H45A 108.2
C46 C45 H45A 108.2
N3 C45 H45B 108.2
C46 C45 H45B 108.2
H45A C45 H45B 107.3
C45 C46 C47 112.1(6)
C45 C46 H46A 109.2
C47 C46 H46A 109.2
C45 C46 H46B 109.2
C47 C46 H46B 109.2
H46A C46 H46B 107.9
C48 C47 C46 113.3(6)
C48 C47 H47A 108.9
C46 C47 H47A 108.9
C48 C47 H47B 108.9
C46 C47 H47B 108.9
H47A C47 H47B 107.7
C47 C48 H48A 109.5
C47 C48 H48B 109.5
H48A C48 H48B 109.5
C47 C48 H48C 109.5
H48A C48 H48C 109.5
H48B C48 H48C 109.5
N4 C49 C50 112.2(5)
N4 C49 H49A 109.2
C50 C49 H49A 109.2
N4 C49 H49B 109.2
C50 C49 H49B 109.2
H49A C49 H49B 107.9
O17 C50 C49 107.3(5)
O17 C50 H50A 110.3
C49 C50 H50A 110.3
O17 C50 H50B 110.3
C49 C50 H50B 110.3
H50A C50 H50B 108.5
N4 C51 C52 111.1(5)
N4 C51 H51A 109.4
C52 C51 H51A 109.4
N4 C51 H51B 109.4
C52 C51 H51B 109.4
H51A C51 H51B 108.0
O18 C52 C51 107.6(5)
O18 C52 H52A 110.2
C51 C52 H52A 110.2
O18 C52 H52B 110.2
C51 C52 H52B 110.2
H52A C52 H52B 108.5
N4 C53 C54 114.5(6)
N4 C53 H53A 108.6
C54 C53 H53A 108.6
N4 C53 H53B 108.6
C54 C53 H53B 108.6
H53A C53 H53B 107.6
C53 C54 C55 110.2(6)
C53 C54 H54A 109.6
C55 C54 H54A 109.6
C53 C54 H54B 109.6
C55 C54 H54B 109.6
H54A C54 H54B 108.1
C56 C55 C54 116.5(7)
C56 C55 H55A 108.2
C54 C55 H55A 108.2
C56 C55 H55B 108.2
C54 C55 H55B 108.2
H55A C55 H55B 107.3
C55 C56 H56A 109.5
C55 C56 H56B 109.5
H56A C56 H56B 109.5
C55 C56 H56C 109.5
H56A C56 H56C 109.5
H56B C56 H56C 109.5
O25 C57 C58 114.6(7)
O25 C57 H57A 108.6
C58 C57 H57A 108.6
O25 C57 H57B 108.6
C58 C57 H57B 108.6
H57A C57 H57B 107.6
C57 C58 H58A 109.5
C57 C58 H58B 109.5
H58A C58 H58B 109.5
C57 C58 H58C 109.5
H58A C58 H58C 109.5
H58B C58 H58C 109.5
O26 C59 C60 113.7(8)
O26 C59 H59A 108.8
C60 C59 H59A 108.8
O26 C59 H59B 108.8
C60 C59 H59B 108.8
H59A C59 H59B 107.7
C59 C60 H60A 109.5
C59 C60 H60B 109.5
H60A C60 H60B 109.5
C59 C60 H60C 109.5
H60A C60 H60C 109.5
H60B C60 H60C 109.5
O27 C61 C62 112.5(9)
O27 C61 H61A 109.1
C62 C61 H61A 109.1
O27 C61 H61B 109.1
C62 C61 H61B 109.1
H61A C61 H61B 107.8
C61 C62 H62A 109.5
C61 C62 H62B 109.5
H62A C62 H62B 109.5
C61 C62 H62C 109.5
H62A C62 H62C 109.5
H62B C62 H62C 109.5
C29 N1 C25 108.4(5)
C29 N1 C27 111.4(5)
C25 N1 C27 110.2(5)
C29 N1 Fe1 116.9(4)
C25 N1 Fe1 105.3(4)
C27 N1 Fe1 104.3(3)
C33 N2 C35 110.9(5)
C33 N2 C37 107.6(5)
C35 N2 C37 111.8(5)
C33 N2 Fe2 103.3(4)
C35 N2 Fe2 105.7(4)
C37 N2 Fe2 117.2(4)
C41 N3 C45 111.7(5)
C41 N3 C43 112.0(5)
C45 N3 C43 111.0(5)
C41 N3 Fe3 105.0(4)
C45 N3 Fe3 109.7(4)
C43 N3 Fe3 107.3(4)
C49 N4 C51 111.1(5)
C49 N4 C53 106.8(5)
C51 N4 C53 112.2(6)
C49 N4 Fe4 102.7(4)
C51 N4 Fe4 106.1(4)
C53 N4 Fe4 117.5(4)
N6 N5 Fe2 127.0(5)
N7 N6 N5 177.0(7)
N9 N8 Fe4 124.7(5)
N10 N9 N8 176.6(8)
O21 N11 O20 123.7(6)
O21 N11 O19 120.2(6)
O20 N11 O19 116.1(5)
O21 N11 Eu1 167.8(5)
O20 N11 Eu1 61.9(3)
O19 N11 Eu1 55.7(3)
O24 N12 O23 123.1(7)
O24 N12 O22 121.0(7)
O23 N12 O22 115.9(6)
O24 N12 Eu2 163.3(5)
O23 N12 Eu2 63.1(3)
O22 N12 Eu2 55.4(3)
Fe1 O1 Eu2 109.76(19)
Fe1 O1 Eu1 100.12(17)
Eu2 O1 Eu1 110.54(17)
Fe1 O1 H1 93.1
Eu2 O1 H1 114.6
Eu1 O1 H1 124.8
Fe3 O2 Eu1 110.11(17)
Fe3 O2 Eu2 100.95(16)
Eu1 O2 Eu2 110.83(17)
Fe3 O2 H2 128.9
Eu1 O2 H2 99.8
Eu2 O2 H2 105.9
C1 O3 Eu1 142.8(5)
C1 O4 Fe1 124.0(5)
C6 O5 Eu1 135.3(5)
C6 O6 Fe4 130.2(4)
C13 O7 Eu2 136.2(5)
C13 O8 Fe2 130.5(4)
C18 O9 Eu2 141.7(4)
C18 O10 Fe3 123.4(4)
C26 O11 Fe1 111.8(4)
C26 O11 Eu1 129.1(4)
Fe1 O11 Eu1 106.62(18)
C28 O12 Fe2 116.8(4)
C28 O12 Fe1 111.4(4)
Fe2 O12 Fe1 101.7(2)
C28 O12 Eu2 128.3(4)
Fe2 O12 Eu2 95.59(15)
Fe1 O12 Eu2 98.79(16)
C34 O13 Fe1 128.5(4)
C34 O13 Fe2 115.9(4)
Fe1 O13 Fe2 106.0(2)
C36 O14 Fe2 110.9(4)
C36 O14 Eu2 134.7(4)
Fe2 O14 Eu2 106.79(18)
C44 O15 Fe3 111.7(4)
C44 O15 Eu2 129.5(4)
Fe3 O15 Eu2 106.24(18)
C42 O16 Fe3 110.5(4)
C42 O16 Fe4 116.8(4)
Fe3 O16 Fe4 101.30(19)
C42 O16 Eu1 128.1(4)
Fe3 O16 Eu1 99.70(16)
Fe4 O16 Eu1 96.22(16)
C50 O17 Fe3 128.2(4)
C50 O17 Fe4 117.9(4)
Fe3 O17 Fe4 105.0(2)
C52 O18 Fe4 114.2(4)
C52 O18 Eu1 134.2(4)
Fe4 O18 Eu1 108.30(18)
N11 O19 Eu1 98.8(4)
N11 O20 Eu1 93.6(4)
N12 O22 Eu2 99.3(4)
N12 O23 Eu2 92.1(4)
C57 O25 H25 108.7
C59 O26 H26 109.5
C61 O27 H27 105.1

loop_
_geom_bond_atom_site_label_1
_geom_bond_atom_site_label_2
_geom_bond_distance
Eu1 O5 2.331(5)
Eu1 O11 2.346(4)
Eu1 O18 2.362(4)
Eu1 O3 2.397(5)
Eu1 O2 2.418(4)
Eu1 O19 2.488(5)
Eu1 O1 2.523(4)
Eu1 O20 2.632(5)
Eu1 O16 2.634(4)
Eu1 N11 2.978(6)
Eu1 Fe1 3.4728(10)
Eu1 Fe4 3.5136(11)
Eu1 H2 2.7104
Eu2 O7 2.325(5)
Eu2 O15 2.369(4)
Eu2 O14 2.390(4)
Eu2 O9 2.401(5)
Eu2 O1 2.419(4)
Eu2 O22 2.472(5)
Eu2 O2 2.515(4)
Eu2 O23 2.645(5)
Eu2 O12 2.658(4)
Eu2 N12 2.964(6)
Eu2 Fe3 3.4742(10)
Eu2 Fe2 3.5028(10)
Fe1 O11 1.976(4)
Fe1 O13 1.979(4)
Fe1 O4 1.981(5)
Fe1 O1 1.984(4)
Fe1 O12 2.070(4)
Fe1 N1 2.255(5)
Fe2 O14 1.962(4)
Fe2 N5 2.002(5)
Fe2 O13 2.009(4)
Fe2 O12 2.037(4)
Fe2 O8 2.043(5)
Fe2 N2 2.217(5)
Fe3 O15 1.964(4)
Fe3 O2 1.967(4)
Fe3 O17 1.988(4)
Fe3 O10 1.995(5)
Fe3 O16 2.056(4)
Fe3 N3 2.209(6)
Fe4 O18 1.963(4)
Fe4 N8 2.006(6)
Fe4 O17 2.023(4)
Fe4 O6 2.039(5)
Fe4 O16 2.058(4)
Fe4 N4 2.201(6)
C1 O3 1.255(8)
C1 O4 1.284(8)
C1 C2 1.513(10)
C2 C3 1.486(11)
C2 C5 1.489(12)
C2 C4 1.515(12)
C3 H3A 0.9800
C3 H3B 0.9800
C3 H3C 0.9800
C4 H4A 0.9800
C4 H4B 0.9800
C4 H4C 0.9800
C5 H5A 0.9800
C5 H5B 0.9800
C5 H5C 0.9800
C6 O5 1.247(7)
C6 O6 1.272(8)
C6 C7 1.517(10)
C7 C8 1.500(11)
C7 C10 1.510(10)
C7 C9 1.591(11)
C8 H8A 0.9800
C8 H8B 0.9800
C8 H8C 0.9800
C9 H9A 0.9800
C9 H9B 0.9800
C9 H9C 0.9800
C10 H10A 0.9800
C10 H10B 0.9800
C10 H10C 0.9800
C13 O8 1.253(8)
C13 O7 1.273(8)
C13 C14 1.539(9)
C14 C17 1.522(9)
C14 C15 1.522(10)
C14 C16 1.524(10)
C15 H15A 0.9800
C15 H15B 0.9800
C15 H15C 0.9800
C16 H16A 0.9800
C16 H16B 0.9800
C16 H16C 0.9800
C17 H17A 0.9800
C17 H17B 0.9800
C17 H17C 0.9800
C18 O9 1.252(8)
C18 O10 1.287(7)
C18 C19 1.530(9)
C19 C21 1.495(11)
C19 C20 1.511(10)
C19 C22 1.556(10)
C20 H20A 0.9800
C20 H20B 0.9800
C20 H20C 0.9800
C21 H21A 0.9800
C21 H21B 0.9800
C21 H21C 0.9800
C22 H22A 0.9800
C22 H22B 0.9800
C22 H22C 0.9800
C25 C26 1.492(9)
C25 N1 1.495(8)
C25 H25A 0.9900
C25 H25B 0.9900
C26 O11 1.421(7)
C26 H26A 0.9900
C26 H26B 0.9900
C27 N1 1.495(8)
C27 C28 1.519(9)
C27 H27A 0.9900
C27 H27B 0.9900
C28 O12 1.435(7)
C28 H28A 0.9900
C28 H28B 0.9900
C29 N1 1.486(9)
C29 C30 1.520(10)
C29 H29A 0.9900
C29 H29B 0.9900
C30 C31 1.552(10)
C30 H30A 0.9900
C30 H30B 0.9900
C31 C32 1.492(11)
C31 H31A 0.9900
C31 H31B 0.9900
C32 H32A 0.9800
C32 H32B 0.9800
C32 H32C 0.9800
C33 N2 1.480(8)
C33 C34 1.524(8)
C33 H33A 0.9900
C33 H33B 0.9900
C34 O13 1.420(7)
C34 H34A 0.9900
C34 H34B 0.9900
C35 N2 1.491(8)
C35 C36 1.538(9)
C35 H35A 0.9900
C35 H35B 0.9900
C36 O14 1.409(7)
C36 H36A 0.9900
C36 H36B 0.9900
C37 N2 1.494(8)
C37 C38 1.512(9)
C37 H37A 0.9900
C37 H37B 0.9900
C38 C39 1.546(9)
C38 H38A 0.9900
C38 H38B 0.9900
C39 C40 1.505(11)
C39 H39A 0.9900
C39 H39B 0.9900
C40 H40A 0.9800
C40 H40B 0.9800
C40 H40C 0.9800
C41 N3 1.486(8)
C41 C42 1.529(9)
C41 H41A 0.9900
C41 H41B 0.9900
C42 O16 1.426(7)
C42 H42A 0.9900
C42 H42B 0.9900
C43 N3 1.497(8)
C43 C44 1.504(8)
C43 H43A 0.9900
C43 H43B 0.9900
C44 O15 1.420(7)
C44 H44A 0.9900
C44 H44B 0.9900
C45 N3 1.488(9)
C45 C46 1.495(9)
C45 H45A 0.9900
C45 H45B 0.9900
C46 C47 1.538(10)
C46 H46A 0.9900
C46 H46B 0.9900
C47 C48 1.523(10)
C47 H47A 0.9900
C47 H47B 0.9900
C48 H48A 0.9800
C48 H48B 0.9800
C48 H48C 0.9800
C49 N4 1.483(8)
C49 C50 1.516(8)
C49 H49A 0.9900
C49 H49B 0.9900
C50 O17 1.413(8)
C50 H50A 0.9900
C50 H50B 0.9900
C51 N4 1.485(8)
C51 C52 1.529(9)
C51 H51A 0.9900
C51 H51B 0.9900
C52 O18 1.425(7)
C52 H52A 0.9900
C52 H52B 0.9900
C53 N4 1.495(8)
C53 C54 1.516(10)
C53 H53A 0.9900
C53 H53B 0.9900
C54 C55 1.527(9)
C54 H54A 0.9900
C54 H54B 0.9900
C55 C56 1.465(12)
C55 H55A 0.9900
C55 H55B 0.9900
C56 H56A 0.9800
C56 H56B 0.9800
C56 H56C 0.9800
C57 O25 1.407(9)
C57 C58 1.481(11)
C57 H57A 0.9900
C57 H57B 0.9900
C58 H58A 0.9800
C58 H58B 0.9800
C58 H58C 0.9800
C59 O26 1.356(10)
C59 C60 1.496(12)
C59 H59A 0.9900
C59 H59B 0.9900
C60 H60A 0.9800
C60 H60B 0.9800
C60 H60C 0.9800
C61 O27 1.422(11)
C61 C62 1.457(14)
C61 H61A 0.9900
C61 H61B 0.9900
C62 H62A 0.9800
C62 H62B 0.9800
C62 H62C 0.9800
N5 N6 1.192(8)
N6 N7 1.171(8)
N8 N9 1.198(8)
N9 N10 1.132(8)
N11 O21 1.222(7)
N11 O20 1.239(7)
N11 O19 1.298(7)
N12 O24 1.223(8)
N12 O23 1.246(8)
N12 O22 1.284(8)
O1 H1 0.9001
O2 H2 0.8803
O25 H25 0.8199
O26 H26 0.8200
O27 H27 0.8499

loop_
_geom_hbond_atom_site_label_D
_geom_hbond_atom_site_label_H
_geom_hbond_atom_site_label_A
_geom_hbond_distance_DH
_geom_hbond_distance_HA
_geom_hbond_distance_DA
_geom_hbond_angle_DHA
O1 H1 O25 0.90 2.03 2.800(7) 142.4
O2 H2 O26 0.88 1.97 2.827(6) 164.0
O2 H2 O22 0.88 2.47 2.901(6) 110.8
O25 H25 O19 0.82 2.12 2.820(7) 143.1
O26 H26 O22 0.82 2.37 2.833(7) 116.5
O27 H27 O21 0.85 2.13 2.983(9) 179.5
